data_7108169
loop_
_publ_author_name
'Emmanuel Nicolas'
'Xavier  Le Goff'
'Stephane Bouchonnet'
'Nicolas Mezailles'

_publ_section_title
;
 Room Temperature Reversible CH Activation Mediated by a Pt(0) center, and
 Stoichiometric Biphenyl Formation via Solvent Activation
;
_journal_issue 67
_journal_name_full Chem.Commun.
_journal_page_first 8350
_journal_page_last 8352
_journal_paper_doi 10.1039/c2cc33847e
_journal_volume 48
_journal_year 2012
_chemical_formula_moiety 'C27 H50 I2 P2 Pt, 2(C H2 Cl2)'
_chemical_formula_sum 'C29 H54 Cl4 I2 P2 Pt'
_chemical_formula_weight 1055.35
_chemical_name_systematic
;
?
;
_space_group_IT_number 15
_symmetry_cell_setting monoclinic
_symmetry_space_group_name_Hall '-C 2yc'
_symmetry_space_group_name_H-M 'C 1 2/c 1'
_atom_sites_solution_hydrogens geom
_atom_sites_solution_primary direct
_atom_sites_solution_secondary difmap
_audit_creation_method SHELXL-97
_cell_angle_alpha 90.00
_cell_angle_beta 117.018(1)
_cell_angle_gamma 90.00
_cell_formula_units_Z 4
_cell_length_a 25.262(1)
_cell_length_b 9.278(1)
_cell_length_c 17.617(1)
_cell_measurement_reflns_used 4131
_cell_measurement_temperature 150.0(1)
_cell_measurement_theta_max 27.485
_cell_measurement_theta_min 0.998
_cell_volume 3678.5(5)
_computing_cell_refinement 'DENZO (Otwinowski & Minor, 1997) & COLLECT'
_computing_data_collection 'COLLECT (Hooft, R.W.W., 1998)'
_computing_data_reduction 'DENZO & COLLECT'
_computing_molecular_graphics 'PLATON (Spek, 2009)'
_computing_publication_material 'PLATON (Spek, 2009)'
_computing_structure_refinement 'SHELXL-97 (Sheldrick, 1997)'
_computing_structure_solution 'SIR97 (Altomare et al., 1999)'
_diffrn_ambient_temperature 150.0(1)
_diffrn_measured_fraction_theta_full 0.992
_diffrn_measured_fraction_theta_max 0.992
_diffrn_measurement_device_type KappaCCD
_diffrn_measurement_method 'phi and omega scans'
_diffrn_radiation_monochromator graphite
_diffrn_radiation_source 'fine-focus sealed tube'
_diffrn_radiation_type MoK\a
_diffrn_radiation_wavelength 0.71069
_diffrn_reflns_av_R_equivalents 0.0433
_diffrn_reflns_av_sigmaI/netI 0.0365
_diffrn_reflns_limit_h_max 25
_diffrn_reflns_limit_h_min -32
_diffrn_reflns_limit_k_max 12
_diffrn_reflns_limit_k_min -11
_diffrn_reflns_limit_l_max 22
_diffrn_reflns_limit_l_min -16
_diffrn_reflns_number 15410
_diffrn_reflns_theta_full 27.45
_diffrn_reflns_theta_max 27.45
_diffrn_reflns_theta_min 3.27
_exptl_absorpt_coefficient_mu 5.889
_exptl_absorpt_correction_T_max 0.5384
_exptl_absorpt_correction_T_min 0.4170
_exptl_absorpt_correction_type multi-scan
_exptl_absorpt_process_details 'DENZO/SCALEPACK (Otwinowski & Minor, 1996)'
_exptl_crystal_colour Colorless
_exptl_crystal_density_diffrn 1.906
_exptl_crystal_density_method 'not measured'
_exptl_crystal_description Plate
_exptl_crystal_F_000 2040
_exptl_crystal_size_max 0.18
_exptl_crystal_size_mid 0.16
_exptl_crystal_size_min 0.12
_refine_diff_density_max 2.268
_refine_diff_density_min -1.643
_refine_diff_density_rms 0.179
_refine_ls_extinction_method none
_refine_ls_goodness_of_fit_ref 1.101
_refine_ls_hydrogen_treatment constr
_refine_ls_matrix_type full
_refine_ls_number_parameters 174
_refine_ls_number_reflns 4176
_refine_ls_number_restraints 0
_refine_ls_restrained_S_all 1.101
_refine_ls_R_factor_all 0.0494
_refine_ls_R_factor_gt 0.0387
_refine_ls_shift/su_max 0.000
_refine_ls_shift/su_mean 0.000
_refine_ls_structure_factor_coef Fsqd
_refine_ls_weighting_details 'calc w=1/[\s^2^(Fo^2^)+(0.0622P)^2^+7.2716P] where P=(Fo^2^+2Fc^2^)/3'
_refine_ls_weighting_scheme calc
_refine_ls_wR_factor_gt 0.1009
_refine_ls_wR_factor_ref 0.1069
_reflns_number_gt 3500
_reflns_number_total 4176
_reflns_threshold_expression >2sigma(I)
_cod_data_source_file c2cc33847e.txt
_cod_data_source_block en52
_cod_original_sg_symbol_H-M 'C 2/c '
_cod_database_code 7108169

loop_
_symmetry_equiv_pos_as_xyz
'x, y, z'
'-x, y, -z+1/2'
'x+1/2, y+1/2, z'
'-x+1/2, y+1/2, -z+1/2'
'-x, -y, -z'
'x, -y, z-1/2'
'-x+1/2, -y+1/2, -z'
'x+1/2, -y+1/2, z-1/2'

loop_
_atom_site_label
_atom_site_type_symbol
_atom_site_fract_x
_atom_site_fract_y
_atom_site_fract_z
_atom_site_U_iso_or_equiv
_atom_site_adp_type
_atom_site_occupancy
_atom_site_symmetry_multiplicity
_atom_site_calc_flag
_atom_site_refinement_flags
_atom_site_disorder_assembly
_atom_site_disorder_group
Pt1 Pt 0.0000 0.05896(3) 0.2500 0.02950(11) Uani 1 2 d S . .
I1 I -0.001396(15) -0.14901(4) 0.14318(2) 0.03681(12) Uani 1 1 d . . .
P1 P 0.00029(6) 0.22135(15) 0.34669(9) 0.0314(3) Uani 1 1 d . . .
C1 C 0.0092(5) 0.4121(12) 0.3263(10) 0.0300(16) Uani 0.50 1 d P A 1
H1A H -0.0051 0.4724 0.3596 0.036 Uiso 0.50 1 calc PR A 1
H1B H 0.0521 0.4322 0.3474 0.036 Uiso 0.50 1 calc PR A 1
C2 C -0.0230(4) 0.4567(11) 0.2341(7) 0.0300(16) Uani 0.50 1 d P A 1
H2A H -0.0279 0.5627 0.2303 0.036 Uiso 0.50 1 calc PR A 1
H2B H -0.0631 0.4125 0.2073 0.036 Uiso 0.50 1 calc PR A 1
C3 C 0.0120(5) 0.4084(12) 0.1869(10) 0.0300(16) Uani 0.50 1 d P . 1
H3A H 0.0549 0.4231 0.2246 0.036 Uiso 0.50 1 calc PR . 1
H3B H 0.0007 0.4702 0.1361 0.036 Uiso 0.50 1 calc PR . 1
C4 C -0.0660(2) 0.1938(6) 0.3646(4) 0.0369(12) Uani 1 1 d . A .
H4 H -0.0573 0.1093 0.4037 0.044 Uiso 1 1 calc R . .
C5 C -0.1206(2) 0.1537(6) 0.2806(4) 0.0421(14) Uani 1 1 d . . .
H5A H -0.1303 0.2348 0.2399 0.051 Uiso 1 1 calc R A .
H5B H -0.1111 0.0687 0.2551 0.051 Uiso 1 1 calc R . .
C6 C -0.1745(3) 0.1200(7) 0.2948(4) 0.0466(14) Uani 1 1 d . A .
H6A H -0.2091 0.0995 0.2393 0.056 Uiso 1 1 calc R . .
H6B H -0.1663 0.0328 0.3308 0.056 Uiso 1 1 calc R . .
C7 C -0.1892(3) 0.2435(8) 0.3373(5) 0.0548(17) Uani 1 1 d . . .
H7A H -0.2227 0.2158 0.3490 0.066 Uiso 1 1 calc R A .
H7B H -0.2019 0.3276 0.2985 0.066 Uiso 1 1 calc R . .
C8 C -0.1357(3) 0.2852(8) 0.4206(4) 0.0530(16) Uani 1 1 d . A .
H8A H -0.1257 0.2044 0.4616 0.064 Uiso 1 1 calc R . .
H8B H -0.1461 0.3697 0.4455 0.064 Uiso 1 1 calc R . .
C9 C -0.0812(3) 0.3217(7) 0.4071(4) 0.0461(14) Uani 1 1 d . . .
H9A H -0.0469 0.3434 0.4626 0.055 Uiso 1 1 calc R A .
H9B H -0.0897 0.4082 0.3705 0.055 Uiso 1 1 calc R . .
C10 C 0.0681(2) 0.1987(6) 0.4498(4) 0.0368(12) Uani 1 1 d . A .
H10 H 0.0628 0.1089 0.4770 0.044 Uiso 1 1 calc R . .
C11 C 0.0804(3) 0.3228(6) 0.5139(4) 0.0431(13) Uani 1 1 d . . .
H11A H 0.0461 0.3342 0.5263 0.052 Uiso 1 1 calc R A .
H11B H 0.0855 0.4141 0.4889 0.052 Uiso 1 1 calc R . .
C12 C 0.1370(3) 0.2906(7) 0.5972(4) 0.0500(15) Uani 1 1 d . A .
H12A H 0.1455 0.3730 0.6368 0.060 Uiso 1 1 calc R . .
H12B H 0.1302 0.2044 0.6247 0.060 Uiso 1 1 calc R . .
C13 C 0.1904(3) 0.2645(7) 0.5811(4) 0.0508(16) Uani 1 1 d . . .
H13A H 0.2003 0.3545 0.5601 0.061 Uiso 1 1 calc R A .
H13B H 0.2251 0.2379 0.6353 0.061 Uiso 1 1 calc R . .
C14 C 0.1787(3) 0.1458(7) 0.5164(4) 0.0473(15) Uani 1 1 d . A .
H14A H 0.1745 0.0528 0.5406 0.057 Uiso 1 1 calc R . .
H14B H 0.2131 0.1377 0.5039 0.057 Uiso 1 1 calc R . .
C15 C 0.1223(2) 0.1751(7) 0.4333(4) 0.0415(13) Uani 1 1 d . . .
H15A H 0.1146 0.0925 0.3942 0.050 Uiso 1 1 calc R A .
H15B H 0.1285 0.2617 0.4054 0.050 Uiso 1 1 calc R . .
Cl1 Cl 0.32274(11) 0.0488(2) 0.1449(2) 0.1042(10) Uani 1 1 d . . .
Cl2 Cl 0.30696(12) 0.3502(3) 0.0971(2) 0.1054(9) Uani 1 1 d . . .
C16 C 0.3534(4) 0.2185(10) 0.1593(7) 0.088(3) Uani 1 1 d . . .
H16A H 0.3678 0.2461 0.2197 0.106 Uiso 1 1 calc R . .
H16B H 0.3883 0.2143 0.1480 0.106 Uiso 1 1 calc R . .

loop_
_atom_site_aniso_label
_atom_site_aniso_U_11
_atom_site_aniso_U_22
_atom_site_aniso_U_33
_atom_site_aniso_U_23
_atom_site_aniso_U_13
_atom_site_aniso_U_12
Pt1 0.03692(17) 0.02159(15) 0.03087(18) 0.000 0.01618(13) 0.000
I1 0.0490(2) 0.0261(2) 0.0377(2) -0.00255(13) 0.02168(18) -0.00080(13)
P1 0.0400(7) 0.0256(7) 0.0303(7) 0.0006(5) 0.0173(6) 0.0012(5)
C1 0.039(4) 0.030(3) 0.025(4) -0.004(3) 0.019(4) -0.006(2)
C2 0.039(4) 0.030(3) 0.025(4) -0.004(3) 0.019(4) -0.006(2)
C3 0.039(4) 0.030(3) 0.025(4) -0.004(3) 0.019(4) -0.006(2)
C4 0.044(3) 0.031(3) 0.036(3) 0.001(2) 0.018(2) 0.007(2)
C5 0.043(3) 0.039(3) 0.038(3) 0.001(2) 0.014(3) 0.005(2)
C6 0.044(3) 0.045(3) 0.047(4) 0.000(3) 0.018(3) 0.002(3)
C7 0.044(3) 0.063(4) 0.060(4) 0.001(3) 0.026(3) 0.007(3)
C8 0.058(4) 0.053(4) 0.055(4) -0.003(3) 0.032(3) 0.010(3)
C9 0.048(3) 0.042(3) 0.050(4) -0.007(3) 0.023(3) 0.007(3)
C10 0.044(3) 0.029(3) 0.036(3) 0.000(2) 0.017(2) -0.001(2)
C11 0.048(3) 0.038(3) 0.038(3) -0.011(3) 0.015(3) -0.001(2)
C12 0.060(4) 0.043(3) 0.039(3) -0.011(3) 0.015(3) 0.000(3)
C13 0.048(3) 0.051(4) 0.042(4) -0.013(3) 0.010(3) -0.003(3)
C14 0.039(3) 0.049(4) 0.045(4) -0.002(3) 0.012(3) 0.004(2)
C15 0.038(3) 0.045(3) 0.039(3) -0.002(3) 0.015(3) 0.000(2)
Cl1 0.0687(14) 0.0549(13) 0.169(3) -0.0004(14) 0.0368(16) 0.0013(9)
Cl2 0.0978(17) 0.0717(15) 0.154(3) 0.0275(15) 0.0640(18) -0.0121(12)
C16 0.068(5) 0.082(6) 0.090(7) 0.012(5) 0.014(5) -0.024(4)

loop_
_atom_type_symbol
_atom_type_description
_atom_type_scat_dispersion_real
_atom_type_scat_dispersion_imag
_atom_type_scat_source
C C 0.0033 0.0016 'International Tables Vol C Tables 4.2.6.8 and 6.1.1.4'
H H 0.0000 0.0000 'International Tables Vol C Tables 4.2.6.8 and 6.1.1.4'
Cl Cl 0.1484 0.1585 'International Tables Vol C Tables 4.2.6.8 and 6.1.1.4'
I I -0.4742 1.8119 'International Tables Vol C Tables 4.2.6.8 and 6.1.1.4'
P P 0.1023 0.0942 'International Tables Vol C Tables 4.2.6.8 and 6.1.1.4'
Pt Pt -1.7033 8.3905 'International Tables Vol C Tables 4.2.6.8 and 6.1.1.4'

loop_
_geom_angle_atom_site_label_1
_geom_angle_atom_site_label_2
_geom_angle_atom_site_label_3
_geom_angle
_geom_angle_site_symmetry_1
_geom_angle_site_symmetry_3
P1 Pt1 P1 96.90(7) 2 .
P1 Pt1 I1 175.56(4) 2 2
P1 Pt1 I1 87.51(4) . 2
P1 Pt1 I1 87.51(4) 2 .
P1 Pt1 I1 175.56(4) . .
I1 Pt1 I1 88.085(18) 2 .
C3 P1 C1 15.0(5) 2 .
C3 P1 C4 98.9(4) 2 .
C1 P1 C4 111.5(4) . .
C3 P1 C10 111.8(5) 2 .
C1 P1 C10 99.2(5) . .
C4 P1 C10 108.7(3) . .
C3 P1 Pt1 116.6(5) 2 .
C1 P1 Pt1 116.8(5) . .
C4 P1 Pt1 109.87(18) . .
C10 P1 Pt1 110.20(18) . .
C2 C1 P1 114.9(8) . .
C2 C1 H1A 108.6 . .
P1 C1 H1A 108.6 . .
C2 C1 H1B 108.6 . .
P1 C1 H1B 108.6 . .
H1A C1 H1B 107.5 . .
C1 C2 C3 110.0(8) . .
C1 C2 H2A 109.7 . .
C3 C2 H2A 109.7 . .
C1 C2 H2B 109.7 . .
C3 C2 H2B 109.7 . .
H2A C2 H2B 108.2 . .
C2 C3 P1 113.7(8) . 2
C2 C3 H3A 108.8 . .
P1 C3 H3A 108.8 2 .
C2 C3 H3B 108.8 . .
P1 C3 H3B 108.8 2 .
H3A C3 H3B 107.7 . .
C5 C4 C9 109.8(5) . .
C5 C4 P1 110.7(4) . .
C9 C4 P1 114.8(4) . .
C5 C4 H4 107.0 . .
C9 C4 H4 107.0 . .
P1 C4 H4 107.0 . .
C6 C5 C4 111.6(5) . .
C6 C5 H5A 109.3 . .
C4 C5 H5A 109.3 . .
C6 C5 H5B 109.3 . .
C4 C5 H5B 109.3 . .
H5A C5 H5B 108.0 . .
C7 C6 C5 111.5(5) . .
C7 C6 H6A 109.3 . .
C5 C6 H6A 109.3 . .
C7 C6 H6B 109.3 . .
C5 C6 H6B 109.3 . .
H6A C6 H6B 108.0 . .
C6 C7 C8 111.1(5) . .
C6 C7 H7A 109.4 . .
C8 C7 H7A 109.4 . .
C6 C7 H7B 109.4 . .
C8 C7 H7B 109.4 . .
H7A C7 H7B 108.0 . .
C7 C8 C9 111.7(6) . .
C7 C8 H8A 109.3 . .
C9 C8 H8A 109.3 . .
C7 C8 H8B 109.3 . .
C9 C8 H8B 109.3 . .
H8A C8 H8B 107.9 . .
C8 C9 C4 110.2(5) . .
C8 C9 H9A 109.6 . .
C4 C9 H9A 109.6 . .
C8 C9 H9B 109.6 . .
C4 C9 H9B 109.6 . .
H9A C9 H9B 108.1 . .
C15 C10 C11 110.1(5) . .
C15 C10 P1 109.7(4) . .
C11 C10 P1 114.9(4) . .
C15 C10 H10 107.3 . .
C11 C10 H10 107.3 . .
P1 C10 H10 107.3 . .
C10 C11 C12 110.0(5) . .
C10 C11 H11A 109.7 . .
C12 C11 H11A 109.7 . .
C10 C11 H11B 109.7 . .
C12 C11 H11B 109.7 . .
H11A C11 H11B 108.2 . .
C13 C12 C11 111.8(5) . .
C13 C12 H12A 109.3 . .
C11 C12 H12A 109.3 . .
C13 C12 H12B 109.3 . .
C11 C12 H12B 109.3 . .
H12A C12 H12B 107.9 . .
C14 C13 C12 111.8(5) . .
C14 C13 H13A 109.3 . .
C12 C13 H13A 109.3 . .
C14 C13 H13B 109.3 . .
C12 C13 H13B 109.3 . .
H13A C13 H13B 107.9 . .
C13 C14 C15 111.6(5) . .
C13 C14 H14A 109.3 . .
C15 C14 H14A 109.3 . .
C13 C14 H14B 109.3 . .
C15 C14 H14B 109.3 . .
H14A C14 H14B 108.0 . .
C14 C15 C10 111.5(5) . .
C14 C15 H15A 109.3 . .
C10 C15 H15A 109.3 . .
C14 C15 H15B 109.3 . .
C10 C15 H15B 109.3 . .
H15A C15 H15B 108.0 . .
Cl2 C16 Cl1 115.4(5) . .
Cl2 C16 H16A 108.4 . .
Cl1 C16 H16A 108.4 . .
Cl2 C16 H16B 108.4 . .
Cl1 C16 H16B 108.4 . .
H16A C16 H16B 107.5 . .

loop_
_geom_bond_atom_site_label_1
_geom_bond_atom_site_label_2
_geom_bond_distance
_geom_bond_site_symmetry_2
Pt1 P1 2.2715(14) 2
Pt1 P1 2.2716(14) .
Pt1 I1 2.6843(4) 2
Pt1 I1 2.6843(4) .
P1 C3 1.814(12) 2
P1 C1 1.840(12) .
P1 C4 1.857(6) .
P1 C10 1.858(6) .
C1 C2 1.506(19) .
C1 H1A 0.9900 .
C1 H1B 0.9900 .
C2 C3 1.531(17) .
C2 H2A 0.9900 .
C2 H2B 0.9900 .
C3 P1 1.814(12) 2
C3 H3A 0.9900 .
C3 H3B 0.9900 .
C4 C5 1.542(8) .
C4 C9 1.542(8) .
C4 H4 1.0000 .
C5 C6 1.523(9) .
C5 H5A 0.9900 .
C5 H5B 0.9900 .
C6 C7 1.505(9) .
C6 H6A 0.9900 .
C6 H6B 0.9900 .
C7 C8 1.526(10) .
C7 H7A 0.9900 .
C7 H7B 0.9900 .
C8 C9 1.537(9) .
C8 H8A 0.9900 .
C8 H8B 0.9900 .
C9 H9A 0.9900 .
C9 H9B 0.9900 .
C10 C15 1.539(8) .
C10 C11 1.543(8) .
C10 H10 1.0000 .
C11 C12 1.544(8) .
C11 H11A 0.9900 .
C11 H11B 0.9900 .
C12 C13 1.520(9) .
C12 H12A 0.9900 .
C12 H12B 0.9900 .
C13 C14 1.514(9) .
C13 H13A 0.9900 .
C13 H13B 0.9900 .
C14 C15 1.533(8) .
C14 H14A 0.9900 .
C14 H14B 0.9900 .
C15 H15A 0.9900 .
C15 H15B 0.9900 .
Cl1 C16 1.722(9) .
Cl2 C16 1.703(10) .
C16 H16A 0.9900 .
C16 H16B 0.9900 .
